data_2020085
loop_
_publ_author_name
'Turan Ak\?in, Esra'
'H\"okelek, Tuncer'

_publ_section_title
;
 Crystal structure of
 6,6,12,12-tetrachlorotricyclo[8.2.0.04,7]dodecane-5,11-dione
;
_journal_coeditor_code XU5862
_journal_issue 9
_journal_name_full 'Acta Crystallographica Section E Crystallographic Communications'
_journal_page_first 1000
_journal_paper_doi 10.1107/S2056989015014383
_journal_volume 71
_journal_year 2015
_chemical_formula_iupac 'C12 H12 Cl4 O2'
_chemical_formula_moiety 'C12 H12 Cl4 O2'
_chemical_formula_sum 'C12 H12 Cl4 O2'
_chemical_formula_weight 330.02
_chemical_name_systematic
;
6,6,12,12-Tetrachlorotricyclo[8.2.0.0^4,7^]dodecane-5,11-dione
;
_space_group_IT_number 14
_symmetry_cell_setting monoclinic
_symmetry_space_group_name_Hall '-P 2ybc'
_symmetry_space_group_name_H-M 'P 1 21/c 1'
_atom_sites_solution_hydrogens geom
_atom_sites_solution_primary direct
_atom_sites_solution_secondary difmap
_audit_creation_method SHELXL-97
_cell_angle_alpha 90.00
_cell_angle_beta 97.554(2)
_cell_angle_gamma 90.00
_cell_formula_units_Z 8
_cell_length_a 10.9786(3)
_cell_length_b 10.9374(3)
_cell_length_c 23.5429(5)
_cell_measurement_reflns_used 9888
_cell_measurement_temperature 296(2)
_cell_measurement_theta_max 27.49
_cell_measurement_theta_min 3.21
_cell_volume 2802.43(12)
_computing_cell_refinement
;
<i>SAINT</i> (Bruker, 2012)
;
_computing_data_collection
;
<i>APEX2</i> (Bruker, 2012)
;
_computing_data_reduction
;
<i>SAINT</i> (Bruker, 2012)
;
_computing_molecular_graphics
;
<i>ORTEP-3 for Windows</i> (Farrugia, 2012)
;
_computing_publication_material
;
WinGX (Farrugia, 2012) and PLATON (Spek, 2009)
;
_computing_structure_refinement
;
<i>SHELXL97</i> (Sheldrick, 2008)
;
_computing_structure_solution
;
<i>SHELXS97</i> (Sheldrick, 2008)
;
_diffrn_ambient_temperature 296(2)
_diffrn_measured_fraction_theta_full 0.996
_diffrn_measured_fraction_theta_max 0.996
_diffrn_measurement_device_type 'Bruker Kappa APEXII CCD area-detector'
_diffrn_measurement_method '\f and \w scans'
_diffrn_radiation_monochromator graphite
_diffrn_radiation_source 'fine-focus sealed tube'
_diffrn_radiation_type MoK\a
_diffrn_radiation_wavelength 0.71073
_diffrn_reflns_av_R_equivalents 0.0685
_diffrn_reflns_av_sigmaI/netI 0.0441
_diffrn_reflns_limit_h_max 13
_diffrn_reflns_limit_h_min -14
_diffrn_reflns_limit_k_max 14
_diffrn_reflns_limit_k_min -14
_diffrn_reflns_limit_l_max 31
_diffrn_reflns_limit_l_min -31
_diffrn_reflns_number 64865
_diffrn_reflns_theta_full 28.36
_diffrn_reflns_theta_max 28.36
_diffrn_reflns_theta_min 3.03
_exptl_absorpt_coefficient_mu 0.834
_exptl_absorpt_correction_T_max 0.933
_exptl_absorpt_correction_T_min 0.901
_exptl_absorpt_correction_type multi-scan
_exptl_absorpt_process_details
;
(<i>SADABS</i>; Bruker, 2012)
;
_exptl_crystal_colour colorless
_exptl_crystal_density_diffrn 1.564
_exptl_crystal_density_method 'not measured'
_exptl_crystal_description block
_exptl_crystal_F_000 1344
_exptl_crystal_size_max 0.11
_exptl_crystal_size_mid 0.10
_exptl_crystal_size_min 0.07
_refine_diff_density_max 0.697
_refine_diff_density_min -0.544
_refine_ls_extinction_method none
_refine_ls_goodness_of_fit_ref 1.104
_refine_ls_hydrogen_treatment constr
_refine_ls_matrix_type full
_refine_ls_number_parameters 325
_refine_ls_number_reflns 6994
_refine_ls_number_restraints 0
_refine_ls_restrained_S_all 1.104
_refine_ls_R_factor_all 0.1102
_refine_ls_R_factor_gt 0.0643
_refine_ls_shift/su_max 0.001
_refine_ls_shift/su_mean 0.000
_refine_ls_structure_factor_coef Fsqd
_refine_ls_weighting_details 'calc w=1/[\s^2^(Fo^2^)+(0.0326P)^2^+3.8912P] where P=(Fo^2^+2Fc^2^)/3'
_refine_ls_weighting_scheme calc
_refine_ls_wR_factor_gt 0.1160
_refine_ls_wR_factor_ref 0.1309
_reflns_number_gt 4542
_reflns_number_total 6994
_reflns_threshold_expression I>2\s(I)
_cod_data_source_file xu5862sup1.cif
_cod_data_source_block I
_cod_original_sg_symbol_H-M 'P 21/c'
_cod_database_code 2020085
_cod_database_fobs_code 2020085

loop_
_symmetry_equiv_pos_as_xyz
'x, y, z'
'-x, y+1/2, -z+1/2'
'-x, -y, -z'
'x, -y-1/2, z-1/2'

loop_
_atom_site_type_symbol
_atom_site_label
_atom_site_fract_x
_atom_site_fract_y
_atom_site_fract_z
_atom_site_U_iso_or_equiv
_atom_site_adp_type
_atom_site_calc_flag
_atom_site_refinement_flags
_atom_site_occupancy
_atom_site_symmetry_multiplicity
Cl Cl1 0.93872(9) 0.43272(9) 0.66192(5) 0.0694(3) Uani d . 1 1
Cl Cl2 0.74549(9) 0.35318(9) 0.72561(4) 0.0574(3) Uani d . 1 1
Cl Cl3 1.22527(7) -0.11648(9) 0.60649(4) 0.0539(2) Uani d . 1 1
Cl Cl4 1.03076(9) -0.25182(8) 0.53791(4) 0.0525(2) Uani d . 1 1
Cl Cl5 0.72656(8) 0.66388(9) 0.59660(6) 0.0717(3) Uani d . 1 1
Cl Cl6 0.53149(10) 0.80518(9) 0.53202(4) 0.0598(3) Uani d . 1 1
Cl Cl7 0.44151(9) 0.11622(9) 0.64870(6) 0.0770(4) Uani d . 1 1
Cl Cl8 0.25781(10) 0.19145(10) 0.71898(4) 0.0653(3) Uani d . 1 1
O O1 0.6556(2) 0.3265(2) 0.58919(10) 0.0511(6) Uani d . 1 1
O O2 1.0164(2) -0.2842(2) 0.67506(11) 0.0537(6) Uani d . 1 1
O O3 0.5260(3) 0.8322(2) 0.66995(11) 0.0600(7) Uani d . 1 1
O O4 0.1521(2) 0.2303(3) 0.58563(12) 0.0677(8) Uani d . 1 1
C C1 0.8295(3) 0.3158(3) 0.66906(14) 0.0396(7) Uani d . 1 1
C C2 0.8854(3) 0.1854(3) 0.66500(12) 0.0299(6) Uani d . 1 1
H H2 0.9753 0.1858 0.6726 0.036 Uiso calc R 1 1
C C3 0.8287(3) 0.0903(3) 0.70038(13) 0.0370(7) Uani d . 1 1
H H3A 0.7401 0.0991 0.6936 0.044 Uiso calc R 1 1
H H3B 0.8547 0.1071 0.7406 0.044 Uiso calc R 1 1
C C4 0.8614(3) -0.0435(3) 0.68815(13) 0.0351(7) Uani d . 1 1
H H4A 0.8672 -0.0894 0.7237 0.042 Uiso calc R 1 1
H H4B 0.7951 -0.0786 0.6619 0.042 Uiso calc R 1 1
C C5 0.9808(3) -0.0583(3) 0.66279(12) 0.0299(6) Uani d . 1 1
H H5 1.0465 -0.0141 0.6865 0.036 Uiso calc R 1 1
C C6 1.0233(3) -0.1884(3) 0.65266(13) 0.0334(7) Uani d . 1 1
C C7 1.0648(3) -0.1495(3) 0.59541(13) 0.0326(7) Uani d . 1 1
C C8 0.9881(2) -0.0305(3) 0.59796(11) 0.0268(6) Uani d . 1 1
H H8 1.0375 0.0425 0.5933 0.032 Uiso calc R 1 1
C C9 0.8675(3) -0.0282(3) 0.55768(12) 0.0319(6) Uani d . 1 1
H H9A 0.8264 -0.1061 0.5605 0.038 Uiso calc R 1 1
H H9B 0.8861 -0.0204 0.5187 0.038 Uiso calc R 1 1
C C10 0.7780(3) 0.0745(3) 0.56886(13) 0.0359(7) Uani d . 1 1
H H10A 0.7336 0.1001 0.5324 0.043 Uiso calc R 1 1
H H10B 0.7184 0.0417 0.5918 0.043 Uiso calc R 1 1
C C11 0.8375(3) 0.1859(3) 0.59901(12) 0.0309(6) Uani d . 1 1
H H11 0.9022 0.2166 0.5778 0.037 Uiso calc R 1 1
C C12 0.7531(3) 0.2904(3) 0.61064(13) 0.0345(7) Uani d . 1 1
C C13 0.5667(3) 0.6999(3) 0.58827(14) 0.0394(7) Uani d . 1 1
C C14 0.4886(2) 0.5814(3) 0.59130(12) 0.0304(6) Uani d . 1 1
H H14 0.5354 0.5079 0.5843 0.036 Uiso calc R 1 1
C C15 0.3647(3) 0.5847(3) 0.55390(13) 0.0384(7) Uani d . 1 1
H H15A 0.3783 0.5788 0.5141 0.046 Uiso calc R 1 1
H H15B 0.3265 0.6632 0.5590 0.046 Uiso calc R 1 1
C C16 0.2746(3) 0.4827(3) 0.56630(14) 0.0408(8) Uani d . 1 1
H H16A 0.2204 0.5146 0.5921 0.049 Uiso calc R 1 1
H H16B 0.2243 0.4610 0.5307 0.049 Uiso calc R 1 1
C C17 0.3358(3) 0.3679(3) 0.59241(13) 0.0343(7) Uani d . 1 1
H H17 0.3964 0.3386 0.5685 0.041 Uiso calc R 1 1
C C18 0.2521(3) 0.2633(3) 0.60474(15) 0.0420(8) Uani d . 1 1
C C19 0.3348(3) 0.2323(3) 0.66063(15) 0.0420(8) Uani d . 1 1
C C20 0.3916(3) 0.3620(3) 0.65730(13) 0.0337(7) Uani d . 1 1
H H20 0.4816 0.3600 0.6624 0.040 Uiso calc R 1 1
C C21 0.3421(3) 0.4551(3) 0.69642(13) 0.0408(8) Uani d . 1 1
H H21A 0.3726 0.4344 0.7358 0.049 Uiso calc R 1 1
H H21B 0.2532 0.4481 0.6920 0.049 Uiso calc R 1 1
C C22 0.3756(3) 0.5896(3) 0.68587(14) 0.0430(8) Uani d . 1 1
H H22A 0.3070 0.6279 0.6623 0.052 Uiso calc R 1 1
H H22B 0.3872 0.6320 0.7224 0.052 Uiso calc R 1 1
C C23 0.4896(3) 0.6061(3) 0.65719(12) 0.0331(7) Uani d . 1 1
H H23 0.5577 0.5610 0.6787 0.040 Uiso calc R 1 1
C C24 0.5308(3) 0.7358(3) 0.64670(14) 0.0397(8) Uani d . 1 1

loop_
_atom_site_aniso_label
_atom_site_aniso_U_11
_atom_site_aniso_U_22
_atom_site_aniso_U_33
_atom_site_aniso_U_12
_atom_site_aniso_U_13
_atom_site_aniso_U_23
Cl1 0.0513(5) 0.0330(5) 0.1188(9) -0.0081(4) -0.0081(5) 0.0036(5)
Cl2 0.0661(6) 0.0528(6) 0.0511(5) 0.0209(5) -0.0012(4) -0.0169(4)
Cl3 0.0289(4) 0.0472(5) 0.0861(7) 0.0055(4) 0.0089(4) -0.0021(5)
Cl4 0.0624(6) 0.0450(5) 0.0501(5) 0.0064(4) 0.0079(4) -0.0147(4)
Cl5 0.0334(5) 0.0460(6) 0.1380(10) -0.0049(4) 0.0196(5) 0.0034(6)
Cl6 0.0738(6) 0.0465(6) 0.0594(6) -0.0112(5) 0.0106(5) 0.0138(4)
Cl7 0.0478(5) 0.0304(5) 0.1492(11) 0.0037(4) -0.0001(6) -0.0076(6)
Cl8 0.0705(6) 0.0599(7) 0.0636(6) -0.0214(5) 0.0013(5) 0.0226(5)
O1 0.0460(14) 0.0513(16) 0.0524(14) 0.0212(12) -0.0069(11) 0.0002(12)
O2 0.0708(17) 0.0295(14) 0.0590(15) -0.0002(12) 0.0019(13) 0.0135(12)
O3 0.0795(19) 0.0327(15) 0.0642(16) -0.0003(13) -0.0036(14) -0.0151(13)
O4 0.0529(16) 0.0673(19) 0.0757(18) -0.0307(14) -0.0185(13) 0.0128(15)
C1 0.0358(17) 0.0296(18) 0.0515(19) 0.0038(13) -0.0014(14) -0.0037(15)
C2 0.0259(14) 0.0229(15) 0.0402(16) 0.0026(11) 0.0007(12) -0.0015(12)
C3 0.0425(17) 0.041(2) 0.0286(15) 0.0015(14) 0.0076(13) -0.0013(14)
C4 0.0475(18) 0.0252(17) 0.0348(16) -0.0022(13) 0.0140(13) 0.0056(13)
C5 0.0351(15) 0.0250(15) 0.0283(15) -0.0009(12) -0.0005(12) 0.0021(12)
C6 0.0322(15) 0.0247(17) 0.0406(17) 0.0004(12) -0.0048(13) 0.0026(13)
C7 0.0311(15) 0.0248(16) 0.0423(17) 0.0025(12) 0.0059(12) -0.0032(13)
C8 0.0271(14) 0.0224(15) 0.0317(15) -0.0018(11) 0.0066(11) 0.0038(12)
C9 0.0345(15) 0.0339(17) 0.0270(15) 0.0018(13) 0.0028(12) -0.0005(13)
C10 0.0289(15) 0.044(2) 0.0331(16) 0.0055(13) -0.0025(12) -0.0001(14)
C11 0.0290(15) 0.0288(16) 0.0357(16) 0.0040(12) 0.0067(12) 0.0055(13)
C12 0.0353(16) 0.0272(17) 0.0406(17) 0.0023(13) 0.0039(13) 0.0070(13)
C13 0.0330(16) 0.0301(18) 0.056(2) -0.0012(13) 0.0068(14) 0.0015(15)
C14 0.0292(14) 0.0255(16) 0.0378(16) -0.0004(12) 0.0095(12) -0.0051(13)
C15 0.0413(17) 0.0403(19) 0.0329(16) -0.0035(14) 0.0017(13) 0.0029(14)
C16 0.0344(17) 0.046(2) 0.0399(18) -0.0084(14) -0.0054(13) 0.0028(15)
C17 0.0318(15) 0.0326(17) 0.0385(17) -0.0062(13) 0.0047(12) -0.0078(13)
C18 0.0371(18) 0.0345(19) 0.054(2) -0.0105(14) 0.0034(15) -0.0074(15)
C19 0.0318(16) 0.0288(18) 0.064(2) -0.0032(13) -0.0002(15) 0.0069(16)
C20 0.0275(14) 0.0285(17) 0.0441(17) -0.0005(12) 0.0016(12) -0.0006(13)
C21 0.052(2) 0.0332(19) 0.0382(18) -0.0039(15) 0.0111(15) 0.0043(14)
C22 0.061(2) 0.037(2) 0.0333(17) 0.0035(16) 0.0168(15) -0.0049(14)
C23 0.0384(16) 0.0235(16) 0.0352(16) -0.0007(13) -0.0032(13) -0.0040(13)
C24 0.0386(17) 0.0307(19) 0.0466(19) 0.0007(14) -0.0064(14) -0.0030(15)

loop_
_atom_type_symbol
_atom_type_description
_atom_type_scat_dispersion_real
_atom_type_scat_dispersion_imag
_atom_type_scat_source
C C 0.0033 0.0016 'International Tables Vol C Tables 4.2.6.8 and 6.1.1.4'
H H 0.0000 0.0000 'International Tables Vol C Tables 4.2.6.8 and 6.1.1.4'
Cl Cl 0.1484 0.1585 'International Tables Vol C Tables 4.2.6.8 and 6.1.1.4'
O O 0.0106 0.0060 'International Tables Vol C Tables 4.2.6.8 and 6.1.1.4'

loop_
_geom_angle_atom_site_label_1
_geom_angle_atom_site_label_2
_geom_angle_atom_site_label_3
_geom_angle
Cl2 C1 Cl1 109.33(18)
C2 C1 Cl1 112.2(2)
C2 C1 Cl2 120.4(2)
C12 C1 Cl1 109.9(2)
C12 C1 Cl2 116.0(2)
C12 C1 C2 87.3(2)
C1 C2 C11 88.5(2)
C1 C2 H2 112.2
C3 C2 C1 113.6(2)
C3 C2 C11 115.9(2)
C3 C2 H2 112.2
C11 C2 H2 112.2
C2 C3 C4 115.2(2)
C2 C3 H3A 108.5
C2 C3 H3B 108.5
C4 C3 H3A 108.5
C4 C3 H3B 108.5
H3A C3 H3B 107.5
C3 C4 H4A 108.7
C3 C4 H4B 108.7
C5 C4 C3 114.1(2)
C5 C4 H4A 108.7
C5 C4 H4B 108.7
H4A C4 H4B 107.6
C4 C5 C6 117.3(2)
C4 C5 C8 121.3(2)
C4 C5 H5 109.4
C6 C5 C8 88.5(2)
C6 C5 H5 109.4
C8 C5 H5 109.4
O2 C6 C5 136.0(3)
O2 C6 C7 132.9(3)
C5 C6 C7 90.7(2)
Cl4 C7 Cl3 110.34(16)
C6 C7 Cl3 109.2(2)
C6 C7 Cl4 116.2(2)
C6 C7 C8 88.4(2)
C8 C7 Cl3 110.7(2)
C8 C7 Cl4 120.0(2)
C5 C8 H8 111.5
C7 C8 C5 88.4(2)
C7 C8 H8 111.5
C9 C8 C5 117.2(2)
C9 C8 C7 114.8(2)
C9 C8 H8 111.5
C8 C9 C10 115.3(2)
C8 C9 H9A 108.4
C8 C9 H9B 108.4
C10 C9 H9A 108.4
C10 C9 H9B 108.4
H9A C9 H9B 107.5
C9 C10 H10A 108.5
C9 C10 H10B 108.5
C11 C10 C9 115.0(2)
C11 C10 H10A 108.5
C11 C10 H10B 108.5
H10A C10 H10B 107.5
C2 C11 H11 109.5
C10 C11 C2 121.8(2)
C10 C11 C12 117.0(2)
C10 C11 H11 109.5
C12 C11 C2 87.5(2)
C12 C11 H11 109.5
O1 C12 C1 132.4(3)
O1 C12 C11 135.2(3)
C11 C12 C1 91.3(2)
Cl6 C13 Cl5 110.07(17)
C14 C13 Cl5 110.5(2)
C14 C13 Cl6 120.7(2)
C24 C13 Cl5 108.9(2)
C24 C13 Cl6 116.8(2)
C24 C13 C14 87.9(2)
C13 C14 C23 88.3(2)
C13 C14 H14 111.8
C15 C14 C13 114.2(3)
C15 C14 C23 117.1(2)
C15 C14 H14 111.8
C23 C14 H14 111.8
C14 C15 C16 114.8(3)
C14 C15 H15A 108.6
C14 C15 H15B 108.6
C16 C15 H15A 108.6
C16 C15 H15B 108.6
H15A C15 H15B 107.5
C15 C16 H16A 108.6
C15 C16 H16B 108.6
C17 C16 C15 114.5(2)
C17 C16 H16A 108.6
C17 C16 H16B 108.6
H16A C16 H16B 107.6
C16 C17 C18 117.0(3)
C16 C17 C20 121.6(3)
C16 C17 H17 109.7
C18 C17 C20 87.2(2)
C18 C17 H17 109.7
C20 C17 H17 109.7
O4 C18 C17 135.2(3)
O4 C18 C19 132.2(3)
C17 C18 C19 91.5(2)
Cl8 C19 Cl7 109.62(18)
C18 C19 Cl7 110.5(2)
C18 C19 Cl8 115.7(2)
C18 C19 C20 87.2(2)
C20 C19 Cl7 111.5(2)
C20 C19 Cl8 120.5(2)
C17 C20 H20 112.2
C19 C20 C17 88.8(2)
C19 C20 H20 112.2
C21 C20 C17 115.9(3)
C21 C20 C19 113.7(3)
C21 C20 H20 112.2
C20 C21 C22 115.4(3)
C20 C21 H21A 108.4
C22 C21 H21A 108.4
C20 C21 H21B 108.4
C22 C21 H21B 108.4
H21A C21 H21B 107.5
C21 C22 H22A 108.6
C21 C22 H22B 108.6
C23 C22 C21 114.5(3)
C23 C22 H22A 108.6
C23 C22 H22B 108.6
H22A C22 H22B 107.6
C14 C23 H23 109.3
C22 C23 H23 109.3
C22 C23 C14 121.5(2)
C22 C23 C24 117.8(3)
C24 C23 C14 87.9(2)
C24 C23 H23 109.3
O3 C24 C13 132.2(3)
O3 C24 C23 136.0(3)
C23 C24 C13 91.4(2)

loop_
_geom_bond_atom_site_label_1
_geom_bond_atom_site_label_2
_geom_bond_distance
Cl1 C1 1.776(3)
Cl2 C1 1.764(3)
Cl3 C7 1.783(3)
Cl4 C7 1.758(3)
Cl5 C13 1.784(3)
Cl6 C13 1.759(3)
Cl7 C19 1.775(3)
Cl8 C19 1.763(4)
C2 C1 1.561(4)
C2 C3 1.516(4)
C2 H2 0.9800
C3 C4 1.542(4)
C3 H3A 0.9700
C3 H3B 0.9700
C4 H4A 0.9700
C4 H4B 0.9700
C5 C4 1.519(4)
C5 H5 0.9800
C6 O2 1.180(4)
C6 C5 1.526(4)
C6 C7 1.538(4)
C8 C5 1.569(4)
C8 C7 1.557(4)
C8 C9 1.524(4)
C8 H8 0.9800
C9 C10 1.538(4)
C9 H9A 0.9700
C9 H9B 0.9700
C10 H10A 0.9700
C10 H10B 0.9700
C11 C2 1.573(4)
C11 C10 1.514(4)
C11 H11 0.9800
C12 O1 1.189(3)
C12 C1 1.539(4)
C12 C11 1.519(4)
C14 C13 1.561(4)
C14 C15 1.521(4)
C14 C23 1.573(4)
C14 H14 0.9800
C15 H15A 0.9700
C15 H15B 0.9700
C16 C15 1.544(4)
C16 H16A 0.9700
C16 H16B 0.9700
C17 C16 1.515(4)
C17 C18 1.519(4)
C17 H17 0.9800
C18 O4 1.187(4)
C18 C19 1.535(5)
C20 C17 1.571(4)
C20 C19 1.556(4)
C20 C21 1.520(4)
C20 H20 0.9800
C21 C22 1.544(5)
C21 H21A 0.9700
C21 H21B 0.9700
C22 H22A 0.9700
C22 H22B 0.9700
C23 C22 1.508(4)
C23 C24 1.520(4)
C23 H23 0.9800
C24 O3 1.192(4)
C24 C13 1.531(5)

loop_
_geom_hbond_atom_site_label_D
_geom_hbond_atom_site_label_H
_geom_hbond_atom_site_label_A
_geom_hbond_site_symmetry_A
_geom_hbond_distance_DH
_geom_hbond_distance_HA
_geom_hbond_distance_DA
_geom_hbond_angle_DHA
_geom_hbond_publ_flag
C3 H3B O2 2_756 0.97 2.57 3.473(4) 154 yes
C8 H8 O4 1_655 0.98 2.43 3.406(4) 176 yes
C14 H14 O1 . 0.98 2.38 3.342(4) 168 yes

loop_
_geom_torsion_atom_site_label_1
_geom_torsion_atom_site_label_2
_geom_torsion_atom_site_label_3
_geom_torsion_atom_site_label_4
_geom_torsion
_geom_torsion_publ_flag
C3 C2 C1 Cl1 148.8(2) ?
C3 C2 C1 Cl2 18.0(3) ?
C3 C2 C1 C12 -100.8(3) ?
C11 C2 C1 Cl1 -93.4(2) ?
C11 C2 C1 Cl2 135.7(2) ?
C11 C2 C1 C12 17.0(2) ?
C1 C2 C3 C4 168.0(3) ?
C11 C2 C3 C4 67.5(3) yes
C2 C3 C4 C5 24.0(4) yes
C6 C5 C4 C3 176.6(3) ?
C8 C5 C4 C3 -77.3(3) yes
O2 C6 C5 C4 -32.6(5) ?
O2 C6 C5 C8 -157.4(4) ?
C7 C6 C5 C4 140.0(3) ?
C7 C6 C5 C8 15.2(2) ?
O2 C6 C7 Cl3 -90.9(4) ?
O2 C6 C7 C8 157.7(4) ?
O2 C6 C7 Cl4 34.7(4) ?
C5 C6 C7 Cl3 96.1(2) ?
C5 C6 C7 Cl4 -138.3(2) ?
C5 C6 C7 C8 -15.3(2) ?
C7 C8 C5 C4 -136.4(3) ?
C7 C8 C5 C6 -15.0(2) ?
C9 C8 C5 C4 -19.1(4) yes
C9 C8 C5 C6 102.2(3) ?
C5 C8 C7 Cl3 -95.1(2) ?
C5 C8 C7 Cl4 134.5(2) ?
C5 C8 C7 C6 14.9(2) ?
C9 C8 C7 Cl3 145.5(2) ?
C9 C8 C7 Cl4 15.1(3) ?
C9 C8 C7 C6 -104.5(2) ?
C7 C8 C9 C10 167.1(2) ?
C5 C8 C9 C10 65.3(3) yes
C8 C9 C10 C11 24.6(4) yes
C10 C11 C2 C1 -137.8(3) ?
C10 C11 C2 C3 -22.1(4) yes
C12 C11 C2 C1 -17.2(2) ?
C12 C11 C2 C3 98.5(3) ?
C2 C11 C10 C9 -75.4(3) yes
C12 C11 C10 C9 179.5(2) ?
O1 C12 C1 Cl1 -96.0(4) ?
O1 C12 C1 Cl2 28.6(5) ?
O1 C12 C1 C2 151.4(4) ?
C11 C12 C1 Cl1 95.0(2) ?
C11 C12 C1 Cl2 -140.4(2) ?
C11 C12 C1 C2 -17.6(2) ?
O1 C12 C11 C2 -151.0(4) ?
O1 C12 C11 C10 -26.2(5) ?
C1 C12 C11 C2 17.5(2) ?
C1 C12 C11 C10 142.3(3) ?
C15 C14 C13 Cl5 -147.1(2) ?
C15 C14 C13 Cl6 -16.8(4) ?
C15 C14 C13 C24 103.5(3) ?
C23 C14 C13 Cl5 93.7(2) ?
C23 C14 C13 Cl6 -135.9(2) ?
C23 C14 C13 C24 -15.7(2) ?
C13 C14 C15 C16 -166.8(3) ?
C23 C14 C15 C16 -65.6(4) yes
C13 C14 C23 C22 137.5(3) ?
C13 C14 C23 C24 15.8(2) ?
C15 C14 C23 C22 21.1(4) yes
C15 C14 C23 C24 -100.6(3) ?
C17 C16 C15 C14 -25.8(4) yes
C18 C17 C16 C15 -179.0(3) ?
C20 C17 C16 C15 76.5(4) yes
C16 C17 C18 O4 26.3(6) ?
C16 C17 C18 C19 -141.8(3) ?
C20 C17 C18 O4 150.7(4) ?
C20 C17 C18 C19 -17.4(2) ?
O4 C18 C19 Cl7 97.0(4) ?
O4 C18 C19 Cl8 -28.4(5) ?
O4 C18 C19 C20 -151.1(4) ?
C17 C18 C19 Cl7 -94.4(2) ?
C17 C18 C19 Cl8 140.3(2) ?
C17 C18 C19 C20 17.6(2) ?
C19 C20 C17 C16 137.5(3) ?
C19 C20 C17 C18 17.2(2) ?
C21 C20 C17 C16 21.6(4) yes
C21 C20 C17 C18 -98.7(3) ?
C17 C20 C19 Cl7 94.0(2) ?
C17 C20 C19 Cl8 -135.4(2) ?
C17 C20 C19 C18 -17.0(2) ?
C21 C20 C19 Cl7 -148.1(2) ?
C21 C20 C19 Cl8 -17.5(4) ?
C21 C20 C19 C18 100.9(3) ?
C17 C20 C21 C22 -67.5(4) yes
C19 C20 C21 C22 -168.3(3) ?
C20 C21 C22 C23 -23.7(4) yes
C14 C23 C22 C21 75.6(4) yes
C24 C23 C22 C21 -178.4(3) ?
C14 C23 C24 O3 156.3(4) ?
C14 C23 C24 C13 -16.1(2) ?
C22 C23 C24 O3 31.4(5) ?
C22 C23 C24 C13 -141.0(3) ?
O3 C24 C13 Cl5 92.4(4) ?
O3 C24 C13 Cl6 -33.0(5) ?
O3 C24 C13 C14 -156.6(4) ?
C23 C24 C13 Cl5 -94.7(2) ?
C23 C24 C13 Cl6 139.9(2) ?
C23 C24 C13 C14 16.2(2) ?
